data_8106629
loop_
_publ_author_name
'Linxin, Deng'
'Hui, Liu'
'Song, Li'

_publ_section_title
;
 Crystal structure of 4-(chloromethyl)-3-nitrobenzoic acid, C8H6ClNO4
;
_journal_issue 4
_journal_name_full 'Zeitschrift f\"ur Kristallographie - New Crystal Structures'
_journal_page_first 647
_journal_page_last 648
_journal_paper_doi 10.1515/ncrs-2016-0389
_journal_volume 232
_journal_year 2017
_chemical_formula_sum 'C8 H6 Cl N O4'
_chemical_formula_weight 215.59
_space_group_IT_number 14
_space_group_name_Hall '-P 2ybc'
_space_group_name_H-M_alt 'P 1 21/c 1'
_symmetry_cell_setting monoclinic
_symmetry_space_group_name_H-M 'P 1 21/c 1'
_atom_sites_solution_hydrogens geom
_atom_sites_solution_primary direct
_atom_sites_solution_secondary difmap
_cell_angle_alpha 90.00
_cell_angle_beta 100.6050(10)
_cell_angle_gamma 90.00
_cell_formula_units_Z 8
_cell_length_a 7.5316(7)
_cell_length_b 17.0508(15)
_cell_length_c 14.1080(13)
_cell_measurement_reflns_used 2558
_cell_measurement_temperature 298(2)
_cell_measurement_theta_max 23.956
_cell_measurement_theta_min 2.389
_cell_volume 1780.8(3)
_computing_cell_refinement 'Bruker SMART'
_computing_data_collection 'Bruker SMART'
_computing_data_reduction 'Bruker SAINT'
_computing_molecular_graphics 'Bruker SHELXTL'
_computing_publication_material 'Bruker SHELXTL'
_computing_structure_refinement 'SHELXL-97 (Sheldrick, 1997)'
_computing_structure_solution 'SHELXS-97 (Sheldrick, 1990)'
_diffrn_ambient_temperature 298(2)
_diffrn_measured_fraction_theta_full 0.997
_diffrn_measured_fraction_theta_max 0.997
_diffrn_measurement_device_type 'CCD area detector'
_diffrn_measurement_method 'phi and omega scans'
_diffrn_radiation_monochromator graphite
_diffrn_radiation_source 'fine-focus sealed tube'
_diffrn_radiation_type MoK\a
_diffrn_radiation_wavelength 0.71073
_diffrn_reflns_av_R_equivalents 0.0602
_diffrn_reflns_av_sigmaI/netI 0.0725
_diffrn_reflns_limit_h_max 5
_diffrn_reflns_limit_h_min -8
_diffrn_reflns_limit_k_max 20
_diffrn_reflns_limit_k_min -19
_diffrn_reflns_limit_l_max 16
_diffrn_reflns_limit_l_min -14
_diffrn_reflns_number 8611
_diffrn_reflns_theta_full 25.02
_diffrn_reflns_theta_max 25.02
_diffrn_reflns_theta_min 2.39
_exptl_absorpt_coefficient_mu 0.415
_exptl_absorpt_correction_T_max 0.8385
_exptl_absorpt_correction_T_min 0.8257
_exptl_absorpt_correction_type multi-scan
_exptl_absorpt_process_details sadabs
_exptl_crystal_colour colorless
_exptl_crystal_density_diffrn 1.608
_exptl_crystal_density_method 'not measured'
_exptl_crystal_description needle
_exptl_crystal_F_000 880
_exptl_crystal_size_max 0.48
_exptl_crystal_size_mid 0.45
_exptl_crystal_size_min 0.44
_refine_diff_density_max 0.426
_refine_diff_density_min -0.415
_refine_diff_density_rms 0.060
_refine_ls_extinction_method none
_refine_ls_goodness_of_fit_ref 1.042
_refine_ls_hydrogen_treatment mixed
_refine_ls_matrix_type full
_refine_ls_number_parameters 272
_refine_ls_number_reflns 3133
_refine_ls_number_restraints 0
_refine_ls_restrained_S_all 1.042
_refine_ls_R_factor_all 0.1020
_refine_ls_R_factor_gt 0.0562
_refine_ls_shift/su_max 0.001
_refine_ls_shift/su_mean 0.000
_refine_ls_structure_factor_coef Fsqd
_refine_ls_weighting_details 'calc w=1/[\s^2^(Fo^2^)+(0.0671P)^2^+1.2136P] where P=(Fo^2^+2Fc^2^)/3'
_refine_ls_weighting_scheme calc
_refine_ls_wR_factor_gt 0.1357
_refine_ls_wR_factor_ref 0.1692
_reflns_number_gt 1891
_reflns_number_total 3133
_reflns_threshold_expression >2sigma(I)
_cod_data_source_file suppl_ncrs-2016-0389_suppl.cif
_cod_data_source_block 1
_cod_depositor_comments
;
The following automatic conversions were performed:

data item '_symmetry_cell_setting' value 'Monoclinic' was changed to
'monoclinic' in accordance with the built-in table derived from the
CIF Core dictionary named 'cif_core.dic' version 2.4.5 last updated
on 2014-11-21.

Automatic conversion script
Id: cif_fix_values 8738 2021-04-28 16:35:53Z antanas 
;
_cod_original_sg_symbol_H-M P2(1)/c
_cod_database_code 8106629

loop_
_symmetry_equiv_pos_as_xyz
'x, y, z'
'-x, y+1/2, -z+1/2'
'-x, -y, -z'
'x, -y-1/2, z-1/2'

loop_
_atom_site_label
_atom_site_type_symbol
_atom_site_fract_x
_atom_site_fract_y
_atom_site_fract_z
_atom_site_U_iso_or_equiv
_atom_site_adp_type
_atom_site_occupancy
_atom_site_symmetry_multiplicity
_atom_site_calc_flag
_atom_site_refinement_flags
_atom_site_disorder_assembly
_atom_site_disorder_group
Cl1 Cl 0.16472(18) 0.42402(8) 0.57674(8) 0.0696(4) Uani 1 1 d . . .
Cl2 Cl -0.2314(2) 0.26840(10) 0.31791(10) 0.0961(6) Uani 1 1 d . . .
N1 N 0.5049(5) 0.3612(2) 0.4792(2) 0.0551(10) Uani 1 1 d . . .
N2 N 0.2159(7) 0.2186(3) 0.2585(3) 0.0646(11) Uani 1 1 d . . .
O1 O 0.6652(4) 0.49873(18) 0.1957(2) 0.0564(8) Uani 1 1 d . . .
O2 O 0.4115(4) 0.55254(17) 0.11810(19) 0.0555(8) Uani 1 1 d . . .
H2 H 0.4798 0.5682 0.0831 0.083 Uiso 1 1 calc R . .
O3 O 0.6561(4) 0.3842(2) 0.5098(3) 0.0918(13) Uani 1 1 d . . .
O4 O 0.4398(4) 0.3034(2) 0.5091(3) 0.0786(11) Uani 1 1 d . . .
O5 O 0.4032(4) 0.38874(17) 0.00531(19) 0.0542(8) Uani 1 1 d . . .
O6 O 0.1500(4) 0.44530(17) -0.0706(2) 0.0572(8) Uani 1 1 d . . .
H6 H 0.2215 0.4670 -0.0994 0.086 Uiso 1 1 calc R . .
O7 O 0.1613(10) 0.2150(8) 0.3334(6) 0.090(4) Uani 0.66(2) 1 d P A 1
O8 O 0.366(2) 0.1914(8) 0.2496(10) 0.077(3) Uani 0.66(2) 1 d P A 1
O7' O 0.114(2) 0.1599(13) 0.2839(15) 0.084(8) Uani 0.34(2) 1 d P A 2
O8' O 0.360(5) 0.2245(18) 0.277(2) 0.095(8) Uani 0.34(2) 1 d P A 2
C1 C 0.4999(5) 0.5120(2) 0.1861(3) 0.0426(9) Uani 1 1 d . . .
C2 C 0.3991(5) 0.4789(2) 0.2567(2) 0.0378(9) Uani 1 1 d . . .
C3 C 0.4892(5) 0.4382(2) 0.3348(3) 0.0424(10) Uani 1 1 d . . .
H3 H 0.6140 0.4327 0.3438 0.051 Uiso 1 1 calc R . .
C4 C 0.3957(5) 0.4056(2) 0.3998(3) 0.0406(9) Uani 1 1 d . . .
C5 C 0.2088(5) 0.4125(2) 0.3905(3) 0.0400(9) Uani 1 1 d . . .
C6 C 0.1213(5) 0.4543(2) 0.3117(3) 0.0458(10) Uani 1 1 d . . .
H6A H -0.0033 0.4605 0.3030 0.055 Uiso 1 1 calc R . .
C7 C 0.2127(5) 0.4869(2) 0.2461(3) 0.0440(10) Uani 1 1 d . . .
H7 H 0.1494 0.5148 0.1939 0.053 Uiso 1 1 calc R . .
C8 C 0.1022(5) 0.3800(3) 0.4607(3) 0.0490(10) Uani 1 1 d . . .
H8A H 0.1214 0.3238 0.4664 0.059 Uiso 1 1 calc R . .
H8B H -0.0254 0.3890 0.4368 0.059 Uiso 1 1 calc R . .
C9 C 0.2356(5) 0.3985(2) -0.0077(3) 0.0401(9) Uani 1 1 d . . .
C10 C 0.1276(5) 0.3541(2) 0.0514(2) 0.0374(9) Uani 1 1 d . A .
C11 C 0.2140(5) 0.3066(2) 0.1250(3) 0.0426(10) Uani 1 1 d . . .
H11 H 0.3393 0.3028 0.1378 0.051 Uiso 1 1 calc R A .
C12 C 0.1125(6) 0.2652(2) 0.1790(3) 0.0442(10) Uani 1 1 d . A .
C13 C -0.0747(6) 0.2661(2) 0.1611(3) 0.0478(10) Uani 1 1 d . . .
C14 C -0.1566(6) 0.3135(3) 0.0860(3) 0.0526(11) Uani 1 1 d . A .
H14 H -0.2821 0.3159 0.0715 0.063 Uiso 1 1 calc R . .
C15 C -0.0586(6) 0.3569(3) 0.0324(3) 0.0521(11) Uani 1 1 d . . .
H15 H -0.1179 0.3886 -0.0172 0.063 Uiso 1 1 calc R A .
C16 C -0.1926(7) 0.2198(3) 0.2140(3) 0.0637(13) Uani 1 1 d . A .
H16A H -0.1363 0.1695 0.2321 0.076 Uiso 1 1 calc R . .
H16B H -0.3073 0.2100 0.1717 0.076 Uiso 1 1 calc R . .

loop_
_atom_site_aniso_label
_atom_site_aniso_U_11
_atom_site_aniso_U_22
_atom_site_aniso_U_33
_atom_site_aniso_U_23
_atom_site_aniso_U_13
_atom_site_aniso_U_12
Cl1 0.0904(9) 0.0712(8) 0.0483(7) -0.0060(6) 0.0158(6) -0.0050(7)
Cl2 0.1027(11) 0.1205(13) 0.0766(10) -0.0305(9) 0.0464(8) -0.0359(9)
N1 0.047(2) 0.068(3) 0.049(2) 0.0235(19) 0.0053(17) 0.0029(19)
N2 0.075(3) 0.068(3) 0.051(3) 0.018(2) 0.011(3) 0.016(3)
O1 0.0413(17) 0.074(2) 0.0530(17) 0.0234(15) 0.0066(13) 0.0039(14)
O2 0.0493(17) 0.068(2) 0.0455(16) 0.0217(15) -0.0004(13) 0.0016(14)
O3 0.050(2) 0.133(3) 0.080(2) 0.055(2) -0.0192(17) -0.015(2)
O4 0.064(2) 0.077(2) 0.095(3) 0.046(2) 0.0127(18) 0.0026(18)
O5 0.0496(18) 0.066(2) 0.0449(16) 0.0107(14) 0.0027(13) 0.0025(14)
O6 0.0594(18) 0.063(2) 0.0502(17) 0.0198(15) 0.0119(14) 0.0110(15)
O7 0.104(5) 0.117(10) 0.050(5) 0.039(5) 0.016(4) 0.019(5)
O8 0.066(5) 0.080(7) 0.077(7) 0.018(5) -0.008(4) 0.010(5)
O7' 0.093(9) 0.081(12) 0.086(12) 0.040(11) 0.037(8) 0.017(8)
O8' 0.079(11) 0.103(19) 0.085(16) 0.036(12) -0.033(11) 0.008(14)
C1 0.044(2) 0.042(2) 0.038(2) 0.0021(18) -0.0031(18) -0.0003(18)
C2 0.040(2) 0.038(2) 0.034(2) 0.0019(17) 0.0011(16) 0.0001(17)
C3 0.035(2) 0.046(2) 0.044(2) 0.0074(19) -0.0008(17) -0.0002(17)
C4 0.039(2) 0.045(2) 0.035(2) 0.0089(17) 0.0013(16) -0.0007(17)
C5 0.037(2) 0.043(2) 0.039(2) -0.0058(17) 0.0038(16) -0.0007(17)
C6 0.035(2) 0.054(3) 0.046(2) -0.006(2) 0.0016(18) 0.0059(18)
C7 0.045(2) 0.047(2) 0.036(2) -0.0004(18) -0.0041(17) 0.0055(19)
C8 0.039(2) 0.060(3) 0.047(2) -0.003(2) 0.0060(18) -0.003(2)
C9 0.047(2) 0.039(2) 0.033(2) -0.0001(17) 0.0033(17) 0.0052(18)
C10 0.047(2) 0.038(2) 0.0270(18) -0.0039(16) 0.0043(16) 0.0038(17)
C11 0.051(2) 0.043(2) 0.032(2) -0.0038(17) 0.0015(17) 0.0098(18)
C12 0.064(3) 0.043(2) 0.0238(19) 0.0027(17) 0.0036(18) 0.011(2)
C13 0.065(3) 0.042(2) 0.038(2) -0.0052(19) 0.0122(19) -0.003(2)
C14 0.048(2) 0.063(3) 0.044(2) 0.005(2) 0.0031(19) -0.001(2)
C15 0.056(3) 0.060(3) 0.037(2) 0.011(2) -0.0001(19) 0.004(2)
C16 0.081(3) 0.066(3) 0.045(3) -0.003(2) 0.013(2) -0.014(2)

loop_
_atom_type_symbol
_atom_type_description
_atom_type_scat_dispersion_real
_atom_type_scat_dispersion_imag
_atom_type_scat_source
C C 0.0033 0.0016 'International Tables Vol C Tables 4.2.6.8 and 6.1.1.4'
H H 0.0000 0.0000 'International Tables Vol C Tables 4.2.6.8 and 6.1.1.4'
N N 0.0061 0.0033 'International Tables Vol C Tables 4.2.6.8 and 6.1.1.4'
O O 0.0106 0.0060 'International Tables Vol C Tables 4.2.6.8 and 6.1.1.4'
Cl Cl 0.1484 0.1585 'International Tables Vol C Tables 4.2.6.8 and 6.1.1.4'

loop_
_geom_angle_atom_site_label_1
_geom_angle_atom_site_label_2
_geom_angle_atom_site_label_3
_geom_angle
_geom_angle_site_symmetry_1
_geom_angle_site_symmetry_3
O3 N1 O4 123.8(3) . .
O3 N1 C4 117.6(3) . .
O4 N1 C4 118.6(4) . .
O8' N2 O7 106.4(18) . .
O8' N2 O8 33.6(15) . .
O7 N2 O8 122.1(8) . .
O8' N2 O7' 127.0(17) . .
O7 N2 O7' 55.0(6) . .
O8 N2 O7' 108.6(8) . .
O8' N2 C12 120.4(16) . .
O7 N2 C12 118.5(5) . .
O8 N2 C12 119.0(7) . .
O7' N2 C12 110.8(8) . .
C1 O2 H2 109.5 . .
C9 O6 H6 109.5 . .
O1 C1 O2 123.7(4) . .
O1 C1 C2 119.0(3) . .
O2 C1 C2 117.2(3) . .
C3 C2 C7 118.5(3) . .
C3 C2 C1 119.8(3) . .
C7 C2 C1 121.7(3) . .
C2 C3 C4 120.2(3) . .
C2 C3 H3 119.9 . .
C4 C3 H3 119.9 . .
C3 C4 C5 122.4(3) . .
C3 C4 N1 115.7(3) . .
C5 C4 N1 121.9(3) . .
C6 C5 C4 116.3(3) . .
C6 C5 C8 119.4(3) . .
C4 C5 C8 124.3(3) . .
C7 C6 C5 121.9(4) . .
C7 C6 H6A 119.0 . .
C5 C6 H6A 119.0 . .
C6 C7 C2 120.7(3) . .
C6 C7 H7 119.7 . .
C2 C7 H7 119.7 . .
C5 C8 Cl1 111.7(3) . .
C5 C8 H8A 109.3 . .
Cl1 C8 H8A 109.3 . .
C5 C8 H8B 109.3 . .
Cl1 C8 H8B 109.3 . .
H8A C8 H8B 107.9 . .
O5 C9 O6 123.4(4) . .
O5 C9 C10 119.7(3) . .
O6 C9 C10 116.9(3) . .
C15 C10 C11 119.2(4) . .
C15 C10 C9 121.3(3) . .
C11 C10 C9 119.5(3) . .
C12 C11 C10 119.1(4) . .
C12 C11 H11 120.5 . .
C10 C11 H11 120.5 . .
C11 C12 C13 123.1(4) . .
C11 C12 N2 115.5(4) . .
C13 C12 N2 121.4(4) . .
C14 C13 C12 116.2(4) . .
C14 C13 C16 118.1(4) . .
C12 C13 C16 125.7(4) . .
C15 C14 C13 122.0(4) . .
C15 C14 H14 119.0 . .
C13 C14 H14 119.0 . .
C14 C15 C10 120.4(4) . .
C14 C15 H15 119.8 . .
C10 C15 H15 119.8 . .
C13 C16 Cl2 112.0(3) . .
C13 C16 H16A 109.2 . .
Cl2 C16 H16A 109.2 . .
C13 C16 H16B 109.2 . .
Cl2 C16 H16B 109.2 . .
H16A C16 H16B 107.9 . .

loop_
_geom_bond_atom_site_label_1
_geom_bond_atom_site_label_2
_geom_bond_distance
_geom_bond_site_symmetry_2
Cl1 C8 1.783(4) .
Cl2 C16 1.755(4) .
N1 O3 1.207(4) .
N1 O4 1.209(4) .
N1 C4 1.472(5) .
N2 O8' 1.07(3) .
N2 O7 1.203(8) .
N2 O8 1.250(16) .
N2 O7' 1.350(17) .
N2 C12 1.474(5) .
O1 C1 1.248(4) .
O2 C1 1.268(4) .
O2 H2 0.8200 .
O5 C9 1.252(4) .
O6 C9 1.277(4) .
O6 H6 0.8200 .
C1 C2 1.472(5) .
C2 C3 1.371(5) .
C2 C7 1.391(5) .
C3 C4 1.372(5) .
C3 H3 0.9300 .
C4 C5 1.394(5) .
C5 C6 1.382(5) .
C5 C8 1.492(5) .
C6 C7 1.368(5) .
C6 H6A 0.9300 .
C7 H7 0.9300 .
C8 H8A 0.9700 .
C8 H8B 0.9700 .
C9 C10 1.476(5) .
C10 C15 1.379(5) .
C10 C11 1.382(5) .
C11 C12 1.370(6) .
C11 H11 0.9300 .
C12 C13 1.386(6) .
C13 C14 1.384(6) .
C13 C16 1.487(6) .
C14 C15 1.367(6) .
C14 H14 0.9300 .
C15 H15 0.9300 .
C16 H16A 0.9700 .
C16 H16B 0.9700 .

loop_
_geom_torsion_atom_site_label_1
_geom_torsion_atom_site_label_2
_geom_torsion_atom_site_label_3
_geom_torsion_atom_site_label_4
_geom_torsion
_geom_torsion_site_symmetry_1
_geom_torsion_site_symmetry_2
_geom_torsion_site_symmetry_3
_geom_torsion_site_symmetry_4
O1 C1 C2 C3 4.0(6) . . . .
O2 C1 C2 C3 -176.4(3) . . . .
O1 C1 C2 C7 -175.4(4) . . . .
O2 C1 C2 C7 4.3(5) . . . .
C7 C2 C3 C4 0.8(6) . . . .
C1 C2 C3 C4 -178.5(4) . . . .
C2 C3 C4 C5 -0.5(6) . . . .
C2 C3 C4 N1 178.2(3) . . . .
O3 N1 C4 C3 34.3(6) . . . .
O4 N1 C4 C3 -144.7(4) . . . .
O3 N1 C4 C5 -147.0(4) . . . .
O4 N1 C4 C5 34.0(6) . . . .
C3 C4 C5 C6 -0.1(6) . . . .
N1 C4 C5 C6 -178.7(4) . . . .
C3 C4 C5 C8 -178.2(4) . . . .
N1 C4 C5 C8 3.2(6) . . . .
C4 C5 C6 C7 0.3(6) . . . .
C8 C5 C6 C7 178.5(4) . . . .
C5 C6 C7 C2 0.0(6) . . . .
C3 C2 C7 C6 -0.6(6) . . . .
C1 C2 C7 C6 178.7(4) . . . .
C6 C5 C8 Cl1 -115.3(3) . . . .
C4 C5 C8 Cl1 62.7(5) . . . .
O5 C9 C10 C15 -173.1(4) . . . .
O6 C9 C10 C15 6.7(5) . . . .
O5 C9 C10 C11 4.7(5) . . . .
O6 C9 C10 C11 -175.5(3) . . . .
C15 C10 C11 C12 -1.7(5) . . . .
C9 C10 C11 C12 -179.5(3) . . . .
C10 C11 C12 C13 2.5(6) . . . .
C10 C11 C12 N2 -177.6(4) . . . .
O8' N2 C12 C11 8(2) . . . .
O7 N2 C12 C11 141.9(9) . . . .
O8 N2 C12 C11 -30.6(10) . . . .
O7' N2 C12 C11 -157.6(11) . . . .
O8' N2 C12 C13 -172(2) . . . .
O7 N2 C12 C13 -38.1(10) . . . .
O8 N2 C12 C13 149.3(9) . . . .
O7' N2 C12 C13 22.4(12) . . . .
C11 C12 C13 C14 -1.6(6) . . . .
N2 C12 C13 C14 178.4(4) . . . .
C11 C12 C13 C16 177.1(4) . . . .
N2 C12 C13 C16 -2.9(6) . . . .
C12 C13 C14 C15 0.0(6) . . . .
C16 C13 C14 C15 -178.8(4) . . . .
C13 C14 C15 C10 0.6(7) . . . .
C11 C10 C15 C14 0.2(6) . . . .
C9 C10 C15 C14 178.0(4) . . . .
C14 C13 C16 Cl2 -94.8(4) . . . .
C12 C13 C16 Cl2 86.5(5) . . . .
